data_7241268
loop_
_publ_author_name
'Bristow, Jonathan'
'Naftalin, Isaac'
'Cliff, Stacey V. A.'
'Yang, Songjie'
'Wallis, John D.'
'Carravetta, Marina'
'Heinmaa, Ivo'
'Stern, Raivo'

_publ_section_title
;
 Modelling of an Aza-Michael Reaction from Crystalline Naphthalene
 Derivatives Containing Peri-Peri Interactions: Very&#x00A0;Long N-C
 Bonds?
;
_journal_name_full CrystEngComm
_journal_paper_doi 10.1039/D0CE01137A
_journal_year 2020
_chemical_formula_sum 'C19 H23 Cl N3 O2.5'
_chemical_formula_weight 368.85
_chemical_melting_point 398.5(15)
_chemical_name_systematic
'Methyl E-2-cyano-3-(8?-dimethylamino-4?-dimethylammonio-naphthalen-1?-yl)-2-prop-enoate chloride'
_space_group_crystal_system orthorhombic
_space_group_IT_number 43
_space_group_name_Hall 'F 2 -2d'
_space_group_name_H-M_alt 'F d d 2'
_atom_sites_solution_hydrogens mixed
_atom_sites_solution_primary direct
_audit_creation_method SHELXL-2014
_audit_update_record
;
2020-07-16 deposited with the CCDC.	2020-09-17 downloaded from the CCDC.
;
_cell_angle_alpha 90
_cell_angle_beta 90
_cell_angle_gamma 90
_cell_formula_units_Z 16
_cell_length_a 48.2476(11)
_cell_length_b 22.8006(6)
_cell_length_c 6.6691(2)
_cell_measurement_reflns_used 8710
_cell_measurement_temperature 150(2)
_cell_measurement_theta_max 30.0350
_cell_measurement_theta_min 3.8130
_cell_volume 7336.5(3)
_computing_cell_refinement 'CrysAlisPro 1.171.39.46 (Rigaku OD, 2018)'
_computing_data_collection 'CrysAlisPro 1.171.39.46 (Rigaku OD, 2018)'
_computing_data_reduction 'CrysAlisPro 1.171.39.46 (Rigaku OD, 2018)'
_computing_structure_refinement 'SHELXL-2014 (Sheldrick, 2014)'
_computing_structure_solution SHELXS-97
_diffrn_ambient_environment N~2~
_diffrn_ambient_temperature 150.00(10)
_diffrn_detector 'CCD plate'
_diffrn_detector_area_resol_mean 15.9832
_diffrn_detector_type Sapphire3
_diffrn_measured_fraction_theta_full 0.998
_diffrn_measured_fraction_theta_max 0.998
_diffrn_measurement_device 'four-circle diffractometer'
_diffrn_measurement_device_type 'Xcalibur, Sapphire3, Gemini'
_diffrn_measurement_method '\w scans'
_diffrn_radiation_monochromator graphite
_diffrn_radiation_probe x-ray
_diffrn_radiation_type 'Mo K\a'
_diffrn_radiation_wavelength 0.71073
_diffrn_reflns_av_R_equivalents 0.0475
_diffrn_reflns_av_unetI/netI 0.0368
_diffrn_reflns_Laue_measured_fraction_full 0.998
_diffrn_reflns_Laue_measured_fraction_max 0.998
_diffrn_reflns_limit_h_max 63
_diffrn_reflns_limit_h_min -64
_diffrn_reflns_limit_k_max 29
_diffrn_reflns_limit_k_min -30
_diffrn_reflns_limit_l_max 8
_diffrn_reflns_limit_l_min -8
_diffrn_reflns_number 27475
_diffrn_reflns_point_group_measured_fraction_full 0.982
_diffrn_reflns_point_group_measured_fraction_max 0.980
_diffrn_reflns_theta_full 27.500
_diffrn_reflns_theta_max 28.275
_diffrn_reflns_theta_min 3.210
_diffrn_source 'fine-focus sealed X-ray tube'
_diffrn_source_type 'Enhance (Mo) X-ray Source'
_exptl_absorpt_coefficient_mu 0.229
_exptl_absorpt_correction_T_max 1.000
_exptl_absorpt_correction_T_min 0.934
_exptl_absorpt_correction_type gaussian
_exptl_absorpt_process_details
;
CrysAlisPro 1.171.39.46 (Rigaku Oxford Diffraction, 2018)
Numerical absorption correction based on gaussian integration over
			a multifaceted crystal model
Empirical absorption correction using spherical harmonics,
 implemented in SCALE3 ABSPACK scaling algorithm.
;
_exptl_crystal_colour orange
_exptl_crystal_density_diffrn 1.336
_exptl_crystal_description block
_exptl_crystal_F_000 3120
_exptl_crystal_recrystallization_method 'Slow evaporation of an acetonitrile solution.'
_exptl_crystal_size_max 0.259
_exptl_crystal_size_mid 0.228
_exptl_crystal_size_min 0.083
_refine_diff_density_max 0.199
_refine_diff_density_min -0.231
_refine_diff_density_rms 0.041
_refine_ls_abs_structure_details
;
 Flack x determined using 1685 quotients [(I+)-(I-)]/[(I+)+(I-)]
 (Parsons, Flack and Wagner, Acta Cryst. B69 (2013) 249-259).
;
_refine_ls_abs_structure_Flack -0.02(2)
_refine_ls_extinction_method none
_refine_ls_goodness_of_fit_ref 1.048
_refine_ls_hydrogen_treatment mixed
_refine_ls_matrix_type full
_refine_ls_number_parameters 247
_refine_ls_number_reflns 4465
_refine_ls_number_restraints 1
_refine_ls_restrained_S_all 1.048
_refine_ls_R_factor_all 0.0412
_refine_ls_R_factor_gt 0.0351
_refine_ls_shift/su_max 0.001
_refine_ls_shift/su_mean 0.000
_refine_ls_structure_factor_coef Fsqd
_refine_ls_weighting_details 'w=1/[\s^2^(Fo^2^)+(0.0349P)^2^+4.4995P] where P=(Fo^2^+2Fc^2^)/3'
_refine_ls_weighting_scheme calc
_refine_ls_wR_factor_gt 0.0753
_refine_ls_wR_factor_ref 0.0780
_reflns_Friedel_coverage 0.810
_reflns_Friedel_fraction_full 0.963
_reflns_Friedel_fraction_max 0.958
_reflns_number_gt 4051
_reflns_number_total 4465
_reflns_threshold_expression 'I > 2\s(I)'
_cod_data_source_file d0ce01137a2.cif
_cod_data_source_block JB400AB150
_cod_depositor_comments
;
The following automatic conversions were performed:

data item '_chemical_melting_point' value '397-400' was changed to
'398.5(15)' -- the average value was taken and precision was
estimated.

Automatic conversion script
Id: cif_fix_values 7556 2019-12-06 15:28:31Z antanas 
;
_cod_original_formula_sum 'C19 H23 Cl N3 O2.50'
_cod_database_code 7241268
_shelx_space_group_comment
;
The symmetry employed for this shelxl refinement is uniquely defined
by the following loop, which should always be used as a source of
symmetry information in preference to the above space-group names.
They are only intended as comments.
;
_shelxl_version_number 2014-3

loop_
_space_group_symop_operation_xyz
'x, y, z'
'-x, -y, z'
'-x+1/4, y+1/4, z+1/4'
'x+1/4, -y+1/4, z+1/4'
'x, y+1/2, z+1/2'
'-x, -y+1/2, z+1/2'
'-x+1/4, y+3/4, z+3/4'
'x+1/4, -y+3/4, z+3/4'
'x+1/2, y, z+1/2'
'-x+1/2, -y, z+1/2'
'-x+3/4, y+1/4, z+3/4'
'x+3/4, -y+1/4, z+3/4'
'x+1/2, y+1/2, z'
'-x+1/2, -y+1/2, z'
'-x+3/4, y+3/4, z+1/4'
'x+3/4, -y+3/4, z+1/4'

loop_
_atom_site_label
_atom_site_type_symbol
_atom_site_fract_x
_atom_site_fract_y
_atom_site_fract_z
_atom_site_U_iso_or_equiv
_atom_site_adp_type
_atom_site_occupancy
_atom_site_site_symmetry_order
_atom_site_calc_flag
_atom_site_refinement_flags_posn
_atom_site_refinement_flags_adp
_atom_site_refinement_flags_occupancy
_atom_site_disorder_assembly
_atom_site_disorder_group
Cl1 Cl 0.50878(2) 0.38505(3) 0.64154(9) 0.02692(15) Uani 1 1 d . . . . .
O1 O 0.41821(3) 0.51292(7) 0.8214(3) 0.0241(4) Uani 1 1 d . . . . .
O2 O 0.37254(3) 0.49107(7) 0.8351(3) 0.0249(4) Uani 1 1 d . . . . .
O3 O 0.5000 0.5000 0.9268(5) 0.0405(7) Uani 1 2 d S T P . .
N1 N 0.44041(4) 0.42960(8) 0.3945(3) 0.0171(4) Uani 1 1 d . . . . .
N2 N 0.44863(4) 0.16456(8) 0.4188(3) 0.0200(4) Uani 1 1 d . . . . .
H20 H 0.4642(5) 0.1586(11) 0.341(4) 0.024 Uiso 1 1 d . U . . .
N3 N 0.35896(4) 0.36230(10) 0.6096(4) 0.0315(5) Uani 1 1 d . . . . .
C1 C 0.45313(5) 0.37732(9) 0.3021(3) 0.0168(4) Uani 1 1 d . . . . .
C2 C 0.46680(5) 0.37347(10) 0.1247(4) 0.0213(5) Uani 1 1 d . . . . .
H2 H 0.4706 0.4072 0.0456 0.026 Uiso 1 1 calc R U . . .
C3 C 0.47524(5) 0.31642(11) 0.0630(4) 0.0237(5) Uani 1 1 d . . . . .
H3 H 0.4851 0.3125 -0.0594 0.028 Uiso 1 1 calc R U . . .
C4 C 0.46968(5) 0.26687(10) 0.1725(4) 0.0207(5) Uani 1 1 d . . . . .
H4 H 0.4755 0.2296 0.1245 0.025 Uiso 1 1 calc R U . . .
C5 C 0.45525(4) 0.27125(9) 0.3577(3) 0.0165(4) Uani 1 1 d . . . . .
C6 C 0.44597(4) 0.22565(10) 0.4870(3) 0.0177(5) Uani 1 1 d . . . . .
C7 C 0.43168(5) 0.23748(10) 0.6591(4) 0.0218(5) Uani 1 1 d . . . . .
H7 H 0.4258 0.2059 0.7416 0.026 Uiso 1 1 calc R U . . .
C8 C 0.42544(5) 0.29560(10) 0.7174(4) 0.0213(5) Uani 1 1 d . . . . .
H8 H 0.4157 0.3032 0.8386 0.026 Uiso 1 1 calc R U . . .
C9 C 0.43361(4) 0.34049(10) 0.5966(3) 0.0168(4) Uani 1 1 d . . . . .
C10 C 0.44785(4) 0.32808(9) 0.4194(3) 0.0158(4) Uani 1 1 d . . . . .
C11 C 0.41637(5) 0.44972(11) 0.2723(4) 0.0253(5) Uani 1 1 d . . . . .
H11C H 0.4228 0.4608 0.1382 0.038 Uiso 1 1 calc R U . . .
H11A H 0.4077 0.4836 0.3372 0.038 Uiso 1 1 calc R U . . .
H11B H 0.4028 0.4179 0.2612 0.038 Uiso 1 1 calc R U . . .
C12 C 0.46041(5) 0.47937(10) 0.4194(4) 0.0237(5) Uani 1 1 d . . . . .
H12A H 0.4768 0.4657 0.4922 0.036 Uiso 1 1 calc R U . . .
H12C H 0.4515 0.5111 0.4951 0.036 Uiso 1 1 calc R U . . .
H12B H 0.4660 0.4939 0.2871 0.036 Uiso 1 1 calc R U . . .
C13 C 0.42950(5) 0.40521(10) 0.6229(3) 0.0173(4) Uani 1 1 d . . . . .
H13 H 0.4431(5) 0.4232(11) 0.696(4) 0.012(6) Uiso 1 1 d . . . . .
C14 C 0.40202(4) 0.42450(10) 0.6822(4) 0.0188(5) Uani 1 1 d . . . . .
C15 C 0.39933(5) 0.47922(10) 0.7814(3) 0.0191(5) Uani 1 1 d . . . . .
C16 C 0.37836(4) 0.39035(10) 0.6416(4) 0.0210(5) Uani 1 1 d . . . . .
C17 C 0.36853(5) 0.54583(12) 0.9361(4) 0.0333(6) Uani 1 1 d . . . . .
H17C H 0.3723 0.5782 0.8431 0.050 Uiso 1 1 calc R U . . .
H17A H 0.3812 0.5484 1.0505 0.050 Uiso 1 1 calc R U . . .
H17B H 0.3494 0.5484 0.9839 0.050 Uiso 1 1 calc R U . . .
C18 C 0.42467(5) 0.14967(12) 0.2836(5) 0.0318(6) Uani 1 1 d . . . . .
H18A H 0.4073 0.1523 0.3594 0.048 Uiso 1 1 calc R U . . .
H18B H 0.4269 0.1097 0.2323 0.048 Uiso 1 1 calc R U . . .
H18C H 0.4242 0.1773 0.1711 0.048 Uiso 1 1 calc R U . . .
H30 H 0.5023(8) 0.4720(15) 0.848(7) 0.067(13) Uiso 1 1 d . . . . .
C19 C 0.45193(6) 0.11986(11) 0.5824(4) 0.0292(6) Uani 1 1 d . . . . .
H19A H 0.4670 0.1318 0.6722 0.044 Uiso 1 1 calc R U . . .
H19C H 0.4563 0.0817 0.5231 0.044 Uiso 1 1 calc R U . . .
H19B H 0.4346 0.1169 0.6586 0.044 Uiso 1 1 calc R U . . .

loop_
_atom_site_aniso_label
_atom_site_aniso_U_11
_atom_site_aniso_U_22
_atom_site_aniso_U_33
_atom_site_aniso_U_23
_atom_site_aniso_U_13
_atom_site_aniso_U_12
Cl1 0.0289(3) 0.0212(3) 0.0307(3) 0.0054(3) -0.0065(3) 0.0021(2)
O1 0.0256(8) 0.0172(8) 0.0294(9) -0.0048(7) 0.0000(7) -0.0029(7)
O2 0.0231(8) 0.0198(8) 0.0318(9) -0.0103(7) 0.0059(7) 0.0008(7)
O3 0.0572(19) 0.0323(17) 0.0321(17) 0.000 0.000 0.0068(15)
N1 0.0200(9) 0.0136(9) 0.0176(9) 0.0007(8) -0.0028(8) 0.0006(7)
N2 0.0191(9) 0.0135(9) 0.0275(11) 0.0000(8) 0.0037(9) 0.0006(7)
N3 0.0229(10) 0.0348(12) 0.0369(13) -0.0153(10) 0.0005(10) -0.0007(9)
C1 0.0163(10) 0.0139(11) 0.0201(11) -0.0015(9) -0.0042(9) -0.0012(8)
C2 0.0231(11) 0.0197(12) 0.0211(12) 0.0037(10) 0.0000(10) -0.0029(9)
C3 0.0236(11) 0.0262(13) 0.0213(12) -0.0005(10) 0.0057(10) -0.0023(10)
C4 0.0213(11) 0.0187(11) 0.0219(12) -0.0024(10) 0.0019(9) 0.0009(9)
C5 0.0142(9) 0.0156(10) 0.0196(11) -0.0002(9) -0.0011(8) -0.0011(8)
C6 0.0161(10) 0.0135(10) 0.0235(12) 0.0002(9) -0.0007(9) 0.0001(9)
C7 0.0241(11) 0.0158(11) 0.0255(12) 0.0064(10) 0.0056(10) -0.0007(9)
C8 0.0249(11) 0.0199(12) 0.0191(11) 0.0008(9) 0.0039(9) 0.0011(10)
C9 0.0158(10) 0.0159(11) 0.0188(11) -0.0011(9) -0.0023(8) 0.0017(8)
C10 0.0117(9) 0.0172(11) 0.0187(11) 0.0009(9) -0.0033(8) -0.0010(8)
C11 0.0239(12) 0.0280(13) 0.0239(12) 0.0037(11) -0.0059(10) 0.0067(10)
C12 0.0265(12) 0.0138(11) 0.0309(14) 0.0032(10) -0.0032(11) -0.0052(9)
C13 0.0202(10) 0.0159(10) 0.0159(11) -0.0014(9) -0.0025(9) -0.0009(9)
C14 0.0188(10) 0.0168(11) 0.0207(12) -0.0040(9) -0.0014(9) 0.0007(8)
C15 0.0234(11) 0.0183(11) 0.0155(11) 0.0012(9) -0.0003(9) 0.0014(9)
C16 0.0207(10) 0.0211(11) 0.0212(11) -0.0074(10) 0.0003(10) 0.0051(9)
C17 0.0286(13) 0.0295(14) 0.0419(17) -0.0179(12) 0.0066(12) 0.0049(11)
C18 0.0247(13) 0.0208(13) 0.0501(17) -0.0062(13) -0.0067(12) -0.0026(10)
C19 0.0327(13) 0.0165(12) 0.0385(16) 0.0079(11) 0.0098(11) 0.0069(10)

loop_
_atom_type_symbol
_atom_type_description
_atom_type_scat_dispersion_real
_atom_type_scat_dispersion_imag
_atom_type_scat_source
C C 0.0033 0.0016 'International Tables Vol C Tables 4.2.6.8 and 6.1.1.4'
H H 0.0000 0.0000 'International Tables Vol C Tables 4.2.6.8 and 6.1.1.4'
N N 0.0061 0.0033 'International Tables Vol C Tables 4.2.6.8 and 6.1.1.4'
O O 0.0106 0.0060 'International Tables Vol C Tables 4.2.6.8 and 6.1.1.4'
Cl Cl 0.1484 0.1585 'International Tables Vol C Tables 4.2.6.8 and 6.1.1.4'

loop_
_geom_angle_atom_site_label_1
_geom_angle_atom_site_label_2
_geom_angle_atom_site_label_3
_geom_angle
_geom_angle_site_symmetry_1
_geom_angle_site_symmetry_3
_geom_angle_publ_flag
C15 O2 C17 115.04(18) . . ?
C1 N1 C11 110.12(18) . . ?
C1 N1 C12 112.96(17) . . ?
C11 N1 C12 109.19(18) . . ?
C1 N1 C13 103.77(16) . . ?
C11 N1 C13 110.41(16) . . ?
C12 N1 C13 110.30(17) . . ?
C6 N2 C19 115.3(2) . . ?
C6 N2 C18 109.38(18) . . ?
C19 N2 C18 111.32(19) . . ?
C6 N2 H20 112.6(17) . . ?
C19 N2 H20 103.0(17) . . ?
C18 N2 H20 104.7(17) . . ?
C2 C1 C10 121.8(2) . . ?
C2 C1 N1 128.2(2) . . ?
C10 C1 N1 109.9(2) . . ?
C1 C2 C3 116.7(2) . . ?
C1 C2 H2 121.6 . . ?
C3 C2 H2 121.6 . . ?
C4 C3 C2 122.9(2) . . ?
C4 C3 H3 118.6 . . ?
C2 C3 H3 118.6 . . ?
C3 C4 C5 120.0(2) . . ?
C3 C4 H4 120.0 . . ?
C5 C4 H4 120.0 . . ?
C10 C5 C4 116.3(2) . . ?
C10 C5 C6 114.6(2) . . ?
C4 C5 C6 129.0(2) . . ?
C7 C6 C5 121.6(2) . . ?
C7 C6 N2 119.4(2) . . ?
C5 C6 N2 118.5(2) . . ?
C6 C7 C8 121.6(2) . . ?
C6 C7 H7 119.2 . . ?
C8 C7 H7 119.2 . . ?
C9 C8 C7 118.7(2) . . ?
C9 C8 H8 120.6 . . ?
C7 C8 H8 120.6 . . ?
C8 C9 C10 119.4(2) . . ?
C8 C9 C13 129.2(2) . . ?
C10 C9 C13 111.33(19) . . ?
C1 C10 C9 113.7(2) . . ?
C1 C10 C5 122.2(2) . . ?
C9 C10 C5 124.0(2) . . ?
N1 C11 H11C 109.5 . . ?
N1 C11 H11A 109.5 . . ?
H11C C11 H11A 109.5 . . ?
N1 C11 H11B 109.5 . . ?
H11C C11 H11B 109.5 . . ?
H11A C11 H11B 109.5 . . ?
N1 C12 H12A 109.5 . . ?
N1 C12 H12C 109.5 . . ?
H12A C12 H12C 109.5 . . ?
N1 C12 H12B 109.5 . . ?
H12A C12 H12B 109.5 . . ?
H12C C12 H12B 109.5 . . ?
C14 C13 C9 116.81(19) . . ?
C14 C13 N1 115.23(18) . . ?
C9 C13 N1 100.12(16) . . ?
C14 C13 H13 111.9(15) . . ?
C9 C13 H13 114.2(15) . . ?
N1 C13 H13 96.3(15) . . ?
C16 C14 C15 120.1(2) . . ?
C16 C14 C13 121.4(2) . . ?
C15 C14 C13 118.5(2) . . ?
O1 C15 O2 121.5(2) . . ?
O1 C15 C14 126.0(2) . . ?
O2 C15 C14 112.48(19) . . ?
N3 C16 C14 179.6(3) . . ?
O2 C17 H17C 109.5 . . ?
O2 C17 H17A 109.5 . . ?
H17C C17 H17A 109.5 . . ?
O2 C17 H17B 109.5 . . ?
H17C C17 H17B 109.5 . . ?
H17A C17 H17B 109.5 . . ?
N2 C18 H18A 109.5 . . ?
N2 C18 H18B 109.5 . . ?
H18A C18 H18B 109.5 . . ?
N2 C18 H18C 109.5 . . ?
H18A C18 H18C 109.5 . . ?
H18B C18 H18C 109.5 . . ?
N2 C19 H19A 109.5 . . ?
N2 C19 H19C 109.5 . . ?
H19A C19 H19C 109.5 . . ?
N2 C19 H19B 109.5 . . ?
H19A C19 H19B 109.5 . . ?
H19C C19 H19B 109.5 . . ?

loop_
_geom_bond_atom_site_label_1
_geom_bond_atom_site_label_2
_geom_bond_distance
_geom_bond_site_symmetry_2
_geom_bond_publ_flag
O1 C15 1.221(3) . ?
O2 C15 1.368(3) . ?
O2 C17 1.432(3) . ?
O3 H30 0.84(4) . ?
N1 C1 1.476(3) . ?
N1 C11 1.490(3) . ?
N1 C12 1.499(3) . ?
N1 C13 1.705(3) . ?
N2 C6 1.471(3) . ?
N2 C19 1.501(3) . ?
N2 C18 1.505(3) . ?
N2 H20 0.92(3) . ?
N3 C16 1.154(3) . ?
C1 C2 1.358(3) . ?
C1 C10 1.392(3) . ?
C2 C3 1.424(3) . ?
C2 H2 0.9500 . ?
C3 C4 1.372(3) . ?
C3 H3 0.9500 . ?
C4 C5 1.421(3) . ?
C4 H4 0.9500 . ?
C5 C10 1.406(3) . ?
C5 C6 1.423(3) . ?
C6 C7 1.366(3) . ?
C7 C8 1.414(3) . ?
C7 H7 0.9500 . ?
C8 C9 1.361(3) . ?
C8 H8 0.9500 . ?
C9 C10 1.396(3) . ?
C9 C13 1.499(3) . ?
C11 H11C 0.9800 . ?
C11 H11A 0.9800 . ?
C11 H11B 0.9800 . ?
C12 H12A 0.9800 . ?
C12 H12C 0.9800 . ?
C12 H12B 0.9800 . ?
C13 C14 1.452(3) . ?
C13 H13 0.92(2) . ?
C14 C16 1.408(3) . ?
C14 C15 1.418(3) . ?
C17 H17C 0.9800 . ?
C17 H17A 0.9800 . ?
C17 H17B 0.9800 . ?
C18 H18A 0.9800 . ?
C18 H18B 0.9800 . ?
C18 H18C 0.9800 . ?
C19 H19A 0.9800 . ?
C19 H19C 0.9800 . ?
C19 H19B 0.9800 . ?

loop_
_geom_hbond_atom_site_label_D
_geom_hbond_atom_site_label_H
_geom_hbond_atom_site_label_A
_geom_hbond_distance_DH
_geom_hbond_distance_HA
_geom_hbond_distance_DA
_geom_hbond_angle_DHA
_geom_hbond_site_symmetry_A
N2 H20 Cl1 0.92(3) 2.11(3) 2.987(2) 158(2) 6_654
O3 H30 Cl1 0.84(4) 2.43(4) 3.266(2) 175(4) .

loop_
_geom_torsion_atom_site_label_1
_geom_torsion_atom_site_label_2
_geom_torsion_atom_site_label_3
_geom_torsion_atom_site_label_4
_geom_torsion
_geom_torsion_site_symmetry_1
_geom_torsion_site_symmetry_2
_geom_torsion_site_symmetry_3
_geom_torsion_site_symmetry_4
_geom_torsion_publ_flag
C11 N1 C1 C2 66.7(3) . . . . ?
C12 N1 C1 C2 -55.6(3) . . . . ?
C13 N1 C1 C2 -175.1(2) . . . . ?
C11 N1 C1 C10 -109.6(2) . . . . ?
C12 N1 C1 C10 128.1(2) . . . . ?
C13 N1 C1 C10 8.6(2) . . . . ?
C10 C1 C2 C3 0.7(3) . . . . ?
N1 C1 C2 C3 -175.3(2) . . . . ?
C1 C2 C3 C4 1.1(4) . . . . ?
C2 C3 C4 C5 -0.9(4) . . . . ?
C3 C4 C5 C10 -1.1(3) . . . . ?
C3 C4 C5 C6 175.7(2) . . . . ?
C10 C5 C6 C7 -1.6(3) . . . . ?
C4 C5 C6 C7 -178.4(2) . . . . ?
C10 C5 C6 N2 170.02(18) . . . . ?
C4 C5 C6 N2 -6.8(3) . . . . ?
C19 N2 C6 C7 -36.5(3) . . . . ?
C18 N2 C6 C7 89.8(3) . . . . ?
C19 N2 C6 C5 151.6(2) . . . . ?
C18 N2 C6 C5 -82.0(3) . . . . ?
C5 C6 C7 C8 -0.1(3) . . . . ?
N2 C6 C7 C8 -171.7(2) . . . . ?
C6 C7 C8 C9 1.0(4) . . . . ?
C7 C8 C9 C10 0.0(3) . . . . ?
C7 C8 C9 C13 179.6(2) . . . . ?
C2 C1 C10 C9 179.9(2) . . . . ?
N1 C1 C10 C9 -3.5(3) . . . . ?
C2 C1 C10 C5 -2.7(3) . . . . ?
N1 C1 C10 C5 173.85(18) . . . . ?
C8 C9 C10 C1 175.3(2) . . . . ?
C13 C9 C10 C1 -4.3(3) . . . . ?
C8 C9 C10 C5 -2.0(3) . . . . ?
C13 C9 C10 C5 178.38(19) . . . . ?
C4 C5 C10 C1 2.9(3) . . . . ?
C6 C5 C10 C1 -174.4(2) . . . . ?
C4 C5 C10 C9 179.9(2) . . . . ?
C6 C5 C10 C9 2.7(3) . . . . ?
C8 C9 C13 C14 -45.7(3) . . . . ?
C10 C9 C13 C14 134.0(2) . . . . ?
C8 C9 C13 N1 -170.8(2) . . . . ?
C10 C9 C13 N1 8.8(2) . . . . ?
C1 N1 C13 C14 -136.46(19) . . . . ?
C11 N1 C13 C14 -18.5(2) . . . . ?
C12 N1 C13 C14 102.3(2) . . . . ?
C1 N1 C13 C9 -10.26(19) . . . . ?
C11 N1 C13 C9 107.71(19) . . . . ?
C12 N1 C13 C9 -131.52(17) . . . . ?
C9 C13 C14 C16 -24.4(3) . . . . ?
N1 C13 C14 C16 92.8(3) . . . . ?
C9 C13 C14 C15 156.1(2) . . . . ?
N1 C13 C14 C15 -86.7(3) . . . . ?
C17 O2 C15 O1 1.3(3) . . . . ?
C17 O2 C15 C14 180.0(2) . . . . ?
C16 C14 C15 O1 -178.7(2) . . . . ?
C13 C14 C15 O1 0.8(4) . . . . ?
C16 C14 C15 O2 2.7(3) . . . . ?
C13 C14 C15 O2 -177.8(2) . . . . ?
